data_4328279
loop_
_publ_author_name
'Yu-Hong Wang'
'Wen Luo'
'Jian-Bing Jiang'
'Guo-Qing Bian'
'Qin-Yu Zhu'
'Jie Dai'

_publ_section_title
;
 A Wheel-Shaped Indium-Telluride Nanocluster [In18Te30(dach)6]6-: Its
 Formation and Structure
;
_journal_name_full 'Inorganic Chemistry'
_journal_page_first 1219
_journal_page_last 1221
_journal_paper_doi 10.1021/ic202490q
_journal_volume 51
_journal_year 2012
_chemical_formula_sum 'C84 H198 In18 Mn2 N28 O Te30'
_chemical_formula_weight 7621.34
_chemical_name_systematic
; 
 ? 
;
_space_group_IT_number 58
_symmetry_cell_setting orthorhombic
_symmetry_space_group_name_Hall '-P 2 2n'
_symmetry_space_group_name_H-M 'P n n m'
_atom_sites_solution_hydrogens geom
_atom_sites_solution_primary direct
_atom_sites_solution_secondary difmap
_audit_creation_method SHELXL-97
_cell_angle_alpha 90.00
_cell_angle_beta 90.00
_cell_angle_gamma 90.00
_cell_formula_units_Z 2
_cell_length_a 15.1978(19)
_cell_length_b 21.570(2)
_cell_length_c 27.257(3)
_cell_measurement_reflns_used 22901
_cell_measurement_temperature 223(2)
_cell_measurement_theta_max 27.5
_cell_measurement_theta_min 3.1
_cell_volume 8935.3(17)
_computing_structure_refinement 'SHELXL-97 (Sheldrick, 1997)'
_computing_structure_solution 'SHELXS-97 (Sheldrick, 1990)'
_diffrn_ambient_temperature 223(2)
_diffrn_detector_area_resol_mean 14.63
_diffrn_measured_fraction_theta_full 0.994
_diffrn_measured_fraction_theta_max 0.994
_diffrn_measurement_device_type 'Rigaku Saturn'
_diffrn_measurement_method \w
_diffrn_radiation_monochromator graphite
_diffrn_radiation_source 'fine-focus sealed tube'
_diffrn_radiation_type MoK\a
_diffrn_radiation_wavelength 0.71075
_diffrn_reflns_av_R_equivalents 0.0585
_diffrn_reflns_av_sigmaI/netI 0.0639
_diffrn_reflns_limit_h_max 18
_diffrn_reflns_limit_h_min -12
_diffrn_reflns_limit_k_max 23
_diffrn_reflns_limit_k_min -25
_diffrn_reflns_limit_l_max 30
_diffrn_reflns_limit_l_min -32
_diffrn_reflns_number 26566
_diffrn_reflns_theta_full 25.00
_diffrn_reflns_theta_max 25.00
_diffrn_reflns_theta_min 3.13
_exptl_absorpt_coefficient_mu 7.249
_exptl_absorpt_correction_T_max 0.4094
_exptl_absorpt_correction_T_min 0.1596
_exptl_absorpt_correction_type multi-scan
_exptl_absorpt_process_details 'Jacobson, R. (1998) Private communication '
_exptl_crystal_colour Orange
_exptl_crystal_density_diffrn 2.833
_exptl_crystal_description Prism
_exptl_crystal_F_000 6796
_exptl_crystal_size_max 0.40
_exptl_crystal_size_mid 0.20
_exptl_crystal_size_min 0.15
_refine_diff_density_max 1.914
_refine_diff_density_min -1.451
_refine_diff_density_rms 0.313
_refine_ls_extinction_method none
_refine_ls_goodness_of_fit_ref 1.189
_refine_ls_hydrogen_treatment constr
_refine_ls_matrix_type full
_refine_ls_number_parameters 365
_refine_ls_number_reflns 8006
_refine_ls_number_restraints 167
_refine_ls_restrained_S_all 1.186
_refine_ls_R_factor_all 0.0980
_refine_ls_R_factor_gt 0.0785
_refine_ls_shift/su_max 0.000
_refine_ls_shift/su_mean 0.000
_refine_ls_structure_factor_coef Fsqd
_refine_ls_weighting_details 'calc w=1/[\s^2^(Fo^2^)+(0.0008P)^2^+298.5626P] where P=(Fo^2^+2Fc^2^)/3'
_refine_ls_weighting_scheme calc
_refine_ls_wR_factor_gt 0.1495
_refine_ls_wR_factor_ref 0.1583
_reflns_number_gt 6462
_reflns_number_total 8006
_reflns_threshold_expression >2sigma(I)
_cod_data_source_file ic202490q_si_002_1.cif
_cod_data_source_block l
_cod_original_cell_volume 8935.1(17)
_cod_original_sg_symbol_H-M 'P n n m '
_cod_database_code 4328279

loop_
_symmetry_equiv_pos_as_xyz
'x, y, z'
'-x+1/2, y+1/2, z+1/2'
'x+1/2, -y+1/2, z+1/2'
'-x, -y, z'
'-x, -y, -z'
'x-1/2, -y-1/2, -z-1/2'
'-x-1/2, y-1/2, -z-1/2'
'x, y, -z'

loop_
_atom_site_label
_atom_site_type_symbol
_atom_site_fract_x
_atom_site_fract_y
_atom_site_fract_z
_atom_site_U_iso_or_equiv
_atom_site_adp_type
_atom_site_occupancy
_atom_site_symmetry_multiplicity
_atom_site_calc_flag
_atom_site_refinement_flags
In1 In 0.37501(9) -0.02628(6) 0.21517(5) 0.0523(3) Uani 1 1 d .
In2 In 0.59127(11) -0.16051(7) 0.17876(7) 0.0789(5) Uani 1 1 d U
In3 In 0.30021(10) -0.15993(7) 0.14646(5) 0.0554(4) Uani 1 1 d U
In4 In 0.46688(11) -0.26612(6) 0.06796(5) 0.0606(4) Uani 1 1 d U
In5 In 0.23340(19) -0.17638(12) 0.0000 0.0767(7) Uani 1 2 d SU
Mn1 Mn 1.0000 0.0000 0.33031(19) 0.0690(13) Uani 1 2 d S
Te1 Te 0.5000 0.0000 0.28503(7) 0.0633(5) Uani 1 2 d S
Te2 Te 0.27588(10) 0.07508(7) 0.18950(7) 0.0781(5) Uani 1 1 d .
Te3 Te 0.25964(10) -0.12202(6) 0.24150(5) 0.0602(4) Uani 1 1 d .
Te4 Te 0.45221(8) -0.08599(6) 0.13251(5) 0.0531(3) Uani 1 1 d .
Te5 Te 0.62810(13) -0.25171(9) 0.11190(8) 0.1040(7) Uani 1 1 d U
Te6 Te 0.33536(13) -0.28527(7) 0.13677(6) 0.0841(5) Uani 1 1 d .
Te7 Te 0.17535(12) -0.12005(11) 0.08238(6) 0.1028(7) Uani 1 1 d U
Te8 Te 0.42572(14) -0.17033(8) 0.0000 0.0577(5) Uani 1 2 d SU
Te9 Te 0.46370(16) -0.36398(9) 0.0000 0.0671(6) Uani 1 2 d S
N1 N 0.9336(14) 0.0646(10) 0.3827(7) 0.101(8) Uani 1 1 d D
N2 N 0.8593(13) -0.0391(9) 0.3314(8) 0.089(6) Uani 1 1 d .
N3 N 0.9822(16) 0.0629(10) 0.2644(8) 0.104(7) Uani 1 1 d .
N4 N 0.064(3) -0.224(2) 0.0000 0.162(18) Uani 1 2 d S
N5 N 0.2383(18) -0.2776(12) 0.0000 0.081(7) Uani 1 2 d SU
N6 N 0.671(2) -0.2183(12) 0.2472(11) 0.146(8) Uani 1 1 d U
N7 N 0.488(2) -0.1962(13) 0.2332(8) 0.138(8) Uani 1 1 d U
N8 N 1.348(4) 0.033(2) 0.0482(18) 0.29(2) Uiso 1 1 d .
C1 C 0.8420(16) 0.0466(15) 0.3907(12) 0.124(9) Uani 1 1 d DU
H1 H 0.8594 0.0186 0.4178 0.149 Uiso 1 1 calc R
C2 C 0.786(2) 0.0885(16) 0.4276(13) 0.137(10) Uani 1 1 d DU
H2A H 0.8006 0.0781 0.4616 0.165 Uiso 1 1 calc R
H2B H 0.7992 0.1325 0.4222 0.165 Uiso 1 1 calc R
C3 C 0.694(2) 0.0764(18) 0.4181(15) 0.155(9) Uani 1 1 d DU
H3A H 0.6631 0.0869 0.4486 0.186 Uiso 1 1 calc R
H3B H 0.6756 0.1077 0.3941 0.186 Uiso 1 1 calc R
C4 C 0.659(3) 0.0257(18) 0.4034(14) 0.159(11) Uani 1 1 d U
H4A H 0.6043 0.0357 0.3857 0.191 Uiso 1 1 calc R
H4B H 0.6422 0.0012 0.4323 0.191 Uiso 1 1 calc R
C5 C 0.7167(15) -0.0149(15) 0.3699(9) 0.103(10) Uani 1 1 d .
H5A H 0.7119 -0.0579 0.3812 0.124 Uiso 1 1 calc R
H5B H 0.6919 -0.0133 0.3367 0.124 Uiso 1 1 calc R
C6 C 0.801(2) -0.0012(15) 0.3667(11) 0.121(9) Uani 1 1 d U
C7 C 1.0178(18) 0.0315(15) 0.2223(9) 0.122(10) Uani 1 1 d U
H7 H 1.0822 0.0283 0.2270 0.146 Uiso 1 1 calc R
C8 C 1.001(2) 0.0755(18) 0.1753(10) 0.142(10) Uani 1 1 d U
H8A H 0.9407 0.0916 0.1752 0.171 Uiso 1 1 calc R
H8B H 1.0423 0.1104 0.1750 0.171 Uiso 1 1 calc R
C9 C 1.017(2) 0.0323(7) 0.1308(9) 0.145(11) Uani 1 1 d DU
H9A H 0.9922 0.0530 0.1019 0.174 Uiso 1 1 calc R
H9B H 1.0807 0.0300 0.1257 0.174 Uiso 1 1 calc R
C10 C 0.085(3) -0.289(2) 0.0000 0.122(10) Uani 1 2 d SU
H10 H 0.0853 -0.2886 0.0363 0.146 Uiso 0.50 1 calc PR
C11 C -0.012(4) -0.316(2) 0.0000 0.158(13) Uani 1 2 d SU
H11A H -0.0448 -0.3037 0.0294 0.190 Uiso 0.50 1 calc PR
H11B H -0.0448 -0.3037 -0.0294 0.190 Uiso 0.50 1 calc PR
C12 C 0.013(4) -0.384(3) 0.0000 0.161(11) Uani 1 2 d SU
H12A H -0.0192 -0.3996 0.0285 0.194 Uiso 0.50 1 calc PR
H12B H -0.0192 -0.3996 -0.0285 0.194 Uiso 0.50 1 calc PR
C13 C 0.085(3) -0.418(2) 0.0000 0.139(10) Uani 1 2 d SU
H13A H 0.0841 -0.4444 -0.0290 0.167 Uiso 0.50 1 calc PR
H13B H 0.0841 -0.4444 0.0290 0.167 Uiso 0.50 1 calc PR
C14 C 0.161(3) -0.3852(18) 0.0000 0.112(8) Uani 1 2 d SU
H14A H 0.1949 -0.3986 -0.0289 0.135 Uiso 0.50 1 calc PR
H14B H 0.1949 -0.3986 0.0289 0.135 Uiso 0.50 1 calc PR
C15 C 0.162(2) -0.3216(13) 0.0000 0.107(7) Uani 1 2 d SU
H15 H 0.1616 -0.3216 0.0363 0.129 Uiso 0.50 1 calc PR
C16 C 0.592(2) -0.2238(13) 0.2824 0.157(8) Uani 1 1 d RU
H16 H 0.6141 -0.2586 0.3025 0.189 Uiso 1 1 calc R
C17 C 0.572(3) -0.1758(19) 0.3270(15) 0.176(9) Uani 1 1 d U
H17A H 0.6242 -0.1722 0.3480 0.212 Uiso 1 1 calc R
H17B H 0.5587 -0.1346 0.3137 0.212 Uiso 1 1 calc R
C18 C 0.497(3) -0.198(2) 0.3565(15) 0.189(10) Uani 1 1 d DU
H18A H 0.5182 -0.2334 0.3757 0.226 Uiso 1 1 calc R
H18B H 0.4829 -0.1652 0.3801 0.226 Uiso 1 1 calc R
C19 C 0.412(3) -0.218(2) 0.3351(15) 0.192(10) Uani 1 1 d DU
H19A H 0.3724 -0.2330 0.3607 0.231 Uiso 1 1 calc R
H19B H 0.3837 -0.1830 0.3182 0.231 Uiso 1 1 calc R
C20 C 0.433(3) -0.2672(18) 0.3004(13) 0.175(9) Uani 1 1 d DU
H20A H 0.3801 -0.2759 0.2809 0.210 Uiso 1 1 calc R
H20B H 0.4468 -0.3047 0.3191 0.210 Uiso 1 1 calc R
C21 C 0.510(2) -0.2541(18) 0.2650(12) 0.149(8) Uani 1 1 d DU
H21 H 0.5227 -0.2906 0.2442 0.179 Uiso 1 1 calc R
C22 C 1.245(6) 0.046(3) 0.0274(4) 0.37(5) Uiso 1 1 d D
H22 H 1.2005 0.0174 0.0418 0.446 Uiso 1 1 calc R
C23 C 1.239(4) 0.112(3) 0.0472(4) 0.31(3) Uiso 1 1 d D
H23A H 1.2398 0.1121 0.0832 0.376 Uiso 1 1 calc R
H23B H 1.2871 0.1374 0.0348 0.376 Uiso 1 1 calc RD
C24 C 1.151(4) 0.133(3) 0.0273(4) 0.38(5) Uiso 1 1 d D
H24A H 1.1041 0.1053 0.0393 0.457 Uiso 1 1 calc R
H24B H 1.1379 0.1748 0.0393 0.457 Uiso 1 1 calc R
O1 O 0.5000 0.0000 0.0000 0.16(2) Uani 1 4 d S

loop_
_atom_site_aniso_label
_atom_site_aniso_U_11
_atom_site_aniso_U_22
_atom_site_aniso_U_33
_atom_site_aniso_U_23
_atom_site_aniso_U_13
_atom_site_aniso_U_12
In1 0.0422(8) 0.0509(8) 0.0637(8) 0.0001(7) 0.0029(6) -0.0046(6)
In2 0.0616(10) 0.0584(10) 0.1169(14) -0.0227(10) -0.0196(10) 0.0021(8)
In3 0.0526(9) 0.0614(9) 0.0523(8) -0.0004(7) 0.0007(7) -0.0132(7)
In4 0.0709(10) 0.0469(8) 0.0642(9) -0.0006(7) -0.0103(8) 0.0017(7)
In5 0.0945(19) 0.0849(17) 0.0505(12) 0.000 0.000 0.0152(14)
Mn1 0.059(3) 0.061(3) 0.087(3) 0.000 0.000 -0.003(2)
Te1 0.0474(11) 0.0817(14) 0.0609(11) 0.000 0.000 -0.0040(10)
Te2 0.0396(8) 0.0681(9) 0.1265(14) 0.0171(9) 0.0042(8) 0.0045(7)
Te3 0.0620(9) 0.0660(8) 0.0525(7) 0.0021(6) 0.0076(6) -0.0197(7)
Te4 0.0444(7) 0.0480(7) 0.0669(8) -0.0023(6) 0.0068(6) -0.0039(6)
Te5 0.0779(12) 0.0936(13) 0.1405(17) -0.0517(12) -0.0404(12) 0.0323(10)
Te6 0.1170(15) 0.0553(9) 0.0800(10) 0.0011(8) 0.0182(10) -0.0243(9)
Te7 0.0681(11) 0.179(2) 0.0615(9) -0.0218(11) -0.0081(8) 0.0398(12)
Te8 0.0695(13) 0.0443(10) 0.0593(11) 0.000 0.000 0.0042(9)
Te9 0.0911(16) 0.0435(10) 0.0666(12) 0.000 0.000 0.0064(10)
N1 0.103(18) 0.120(17) 0.081(13) -0.038(13) 0.032(12) -0.058(14)
N2 0.063(13) 0.090(14) 0.112(16) -0.051(12) 0.003(12) -0.005(11)
N3 0.099(18) 0.107(17) 0.106(16) 0.046(14) -0.011(14) -0.004(14)
N4 0.13(4) 0.18(4) 0.17(4) 0.000 0.000 0.09(3)
N5 0.059(14) 0.078(15) 0.105(16) 0.000 0.000 -0.003(12)
N6 0.14(2) 0.129(17) 0.173(19) 0.028(16) -0.015(15) 0.024(16)
N7 0.16(2) 0.164(19) 0.090(14) 0.020(13) 0.019(14) 0.043(16)
C1 0.112(15) 0.132(15) 0.129(15) -0.063(13) 0.036(13) -0.006(12)
C2 0.127(19) 0.139(19) 0.147(19) -0.056(17) 0.011(18) -0.018(18)
C3 0.131(15) 0.164(16) 0.170(15) -0.046(13) 0.009(14) 0.015(14)
C4 0.11(2) 0.19(2) 0.18(2) -0.077(19) -0.024(18) 0.013(18)
C5 0.043(14) 0.18(3) 0.087(17) -0.021(19) 0.014(13) 0.018(16)
C6 0.087(17) 0.143(19) 0.133(18) -0.078(15) 0.021(15) -0.017(15)
C7 0.052(15) 0.25(3) 0.067(12) 0.026(15) -0.011(11) 0.012(17)
C8 0.077(15) 0.26(3) 0.085(12) 0.053(15) 0.005(12) 0.029(17)
C9 0.079(17) 0.28(3) 0.081(13) 0.055(16) 0.003(14) 0.05(2)
C10 0.086(19) 0.10(2) 0.18(2) 0.000 0.000 -0.002(16)
C11 0.13(2) 0.16(2) 0.19(2) 0.000 0.000 -0.01(2)
C12 0.136(17) 0.157(17) 0.191(17) 0.000 0.000 -0.004(14)
C13 0.110(17) 0.131(18) 0.175(18) 0.000 0.000 -0.016(15)
C14 0.089(16) 0.099(16) 0.148(17) 0.000 0.000 -0.018(14)
C15 0.077(14) 0.098(15) 0.147(16) 0.000 0.000 -0.005(12)
C16 0.162(18) 0.155(16) 0.155(17) 0.020(14) 0.016(14) 0.033(15)
C17 0.17(2) 0.181(19) 0.17(2) 0.014(16) 0.017(17) 0.033(18)
C18 0.18(2) 0.22(2) 0.17(2) -0.014(17) 0.038(17) 0.04(2)
C19 0.18(2) 0.23(2) 0.16(2) 0.018(17) 0.036(18) 0.04(2)
C20 0.17(2) 0.21(2) 0.146(19) 0.031(16) 0.021(15) 0.030(19)
C21 0.158(18) 0.170(17) 0.120(15) 0.030(13) 0.022(13) 0.031(15)
O1 0.28(7) 0.15(4) 0.06(2) 0.000 0.000 -0.07(4)

loop_
_atom_type_symbol
_atom_type_description
_atom_type_scat_dispersion_real
_atom_type_scat_dispersion_imag
_atom_type_scat_source
C C 0.0033 0.0016 'International Tables Vol C Tables 4.2.6.8 and 6.1.1.4'
H H 0.0000 0.0000 'International Tables Vol C Tables 4.2.6.8 and 6.1.1.4'
N N 0.0061 0.0033 'International Tables Vol C Tables 4.2.6.8 and 6.1.1.4'
O O 0.0106 0.0060 'International Tables Vol C Tables 4.2.6.8 and 6.1.1.4'
Te Te -0.5308 1.6751 'International Tables Vol C Tables 4.2.6.8 and 6.1.1.4'
In In -0.7276 1.3100 'International Tables Vol C Tables 4.2.6.8 and 6.1.1.4'
Mn Mn 0.3368 0.7283 'International Tables Vol C Tables 4.2.6.8 and 6.1.1.4'

loop_
_geom_angle_atom_site_label_1
_geom_angle_atom_site_label_2
_geom_angle_atom_site_label_3
_geom_angle
_geom_angle_site_symmetry_1
_geom_angle_site_symmetry_3
Te2 In1 Te1 113.05(6) . .
Te2 In1 Te3 107.99(6) . .
Te1 In1 Te3 114.01(6) . .
Te2 In1 Te4 112.61(7) . .
Te1 In1 Te4 110.89(6) . .
Te3 In1 Te4 97.30(6) . .
N7 In2 N6 71.9(10) . .
N7 In2 Te5 109.2(7) . .
N6 In2 Te5 92.2(7) . .
N7 In2 Te2 131.3(7) . 4_655
N6 In2 Te2 84.4(7) . 4_655
Te5 In2 Te2 113.71(9) . 4_655
N7 In2 Te4 88.1(7) . .
N6 In2 Te4 157.3(7) . .
Te5 In2 Te4 104.73(7) . .
Te2 In2 Te4 101.96(7) 4_655 .
Te7 In3 Te6 112.48(8) . .
Te7 In3 Te3 110.49(7) . .
Te6 In3 Te3 114.71(7) . .
Te7 In3 Te4 107.75(7) . .
Te6 In3 Te4 112.31(7) . .
Te3 In3 Te4 98.05(6) . .
Te5 In4 Te6 111.43(8) . .
Te5 In4 Te9 112.84(8) . .
Te6 In4 Te9 108.77(7) . .
Te5 In4 Te8 113.47(8) . .
Te6 In4 Te8 112.97(8) . .
Te9 In4 Te8 96.46(6) . .
N5 In5 Te7 117.4(3) . .
N5 In5 Te7 117.4(3) . 8
Te7 In5 Te7 112.46(12) . 8
N5 In5 Te8 90.6(7) . .
Te7 In5 Te8 107.83(8) . .
Te7 In5 Te8 107.83(8) 8 .
N1 Mn1 N1 100.6(13) 4_755 .
N1 Mn1 N3 94.6(9) 4_755 4_755
N1 Mn1 N3 158.9(9) . 4_755
N1 Mn1 N3 158.9(9) 4_755 .
N1 Mn1 N3 94.6(9) . .
N3 Mn1 N3 75.2(13) 4_755 .
N1 Mn1 N2 78.5(7) 4_755 4_755
N1 Mn1 N2 100.5(7) . 4_755
N3 Mn1 N2 96.8(8) 4_755 4_755
N3 Mn1 N2 84.4(8) . 4_755
N1 Mn1 N2 100.5(7) 4_755 .
N1 Mn1 N2 78.5(7) . .
N3 Mn1 N2 84.4(8) 4_755 .
N3 Mn1 N2 96.8(8) . .
N2 Mn1 N2 178.5(11) 4_755 .
In1 Te1 In1 92.31(8) . 4_655
In1 Te2 In2 99.08(6) . 4_655
In3 Te3 In1 80.78(5) . .
In3 Te4 In1 79.19(5) . .
In3 Te4 In2 102.76(6) . .
In1 Te4 In2 101.78(6) . .
In2 Te5 In4 100.90(7) . .
In3 Te6 In4 93.33(6) . .
In5 Te7 In3 99.42(8) . .
In4 Te8 In4 81.27(7) 8 .
In4 Te8 In5 100.80(7) 8 .
In4 Te8 In5 100.80(7) . .
In4 Te9 In4 82.52(8) . 8
C1 N1 Mn1 111.1(15) . .
C6 N2 Mn1 110.5(15) . .
C7 N3 Mn1 107.9(17) . .
C15 N5 In5 127(2) . .
C16 N6 In2 97.1(15) . .
C21 N7 In2 119(2) . .
C6 C1 N1 124(2) . .
C6 C1 C2 119(2) . .
N1 C1 C2 117(2) . .
C6 C1 H1 91.1 . .
N1 C1 H1 91.1 . .
C2 C1 H1 91.1 . .
C3 C2 C1 107(3) . .
C3 C2 H2A 110.2 . .
C1 C2 H2A 110.2 . .
C3 C2 H2B 110.2 . .
C1 C2 H2B 110.2 . .
H2A C2 H2B 108.5 . .
C4 C3 C2 128(4) . .
C4 C3 H3A 105.4 . .
C2 C3 H3A 105.4 . .
C4 C3 H3B 105.4 . .
C2 C3 H3B 105.4 . .
H3A C3 H3B 106.0 . .
C3 C4 C5 115(4) . .
C3 C4 H4A 108.4 . .
C5 C4 H4A 108.4 . .
C3 C4 H4B 108.4 . .
C5 C4 H4B 108.4 . .
H4A C4 H4B 107.5 . .
C6 C5 C4 118(3) . .
C6 C5 H5A 107.8 . .
C4 C5 H5A 107.8 . .
C6 C5 H5B 107.8 . .
C4 C5 H5B 107.8 . .
H5A C5 H5B 107.2 . .
C5 C6 C1 126(3) . .
C5 C6 N2 119(2) . .
C1 C6 N2 115(2) . .
N3 C7 C7 107(2) . 4_755
N3 C7 C8 107(3) . .
C7 C7 C8 119(2) 4_755 .
N3 C7 H7 107.5 . .
C7 C7 H7 107.5 4_755 .
C8 C7 H7 107.5 . .
C9 C8 C7 104(3) . .
C9 C8 H8A 110.9 . .
C7 C8 H8A 110.9 . .
C9 C8 H8B 110.9 . .
C7 C8 H8B 110.9 . .
H8A C8 H8B 109.0 . .
C9 C9 C8 121(2) 4_755 .
C9 C9 H9A 107.1 4_755 .
C8 C9 H9A 107.1 . .
C9 C9 H9B 107.1 4_755 .
C8 C9 H9B 107.1 . .
H9A C9 H9B 106.8 . .
C15 C10 N4 135(4) . .
C15 C10 C11 127(4) . .
N4 C10 C11 98(4) . .
C15 C10 H10 90.0 . .
N4 C10 H10 90.0 . .
C11 C10 H10 90.0 . .
C12 C11 C10 97(4) . .
C12 C11 H11A 112.3 . .
C10 C11 H11A 112.3 . .
C12 C11 H11B 112.3 . .
C10 C11 H11B 112.3 . .
H11A C11 H11B 109.9 . .
C13 C12 C11 138(6) . .
C13 C12 H12A 102.6 . .
C11 C12 H12A 102.6 . .
C13 C12 H12B 102.6 . .
C11 C12 H12B 102.6 . .
H12A C12 H12B 105.0 . .
C12 C13 C14 115(5) . .
C12 C13 H13A 108.4 . .
C14 C13 H13A 108.4 . .
C12 C13 H13B 108.4 . .
C14 C13 H13B 108.4 . .
H13A C13 H13B 107.5 . .
C13 C14 C15 121(4) . .
C13 C14 H14A 107.1 . .
C15 C14 H14A 107.1 . .
C13 C14 H14B 107.1 . .
C15 C14 H14B 107.1 . .
H14A C14 H14B 106.8 . .
C10 C15 C14 121(4) . .
C10 C15 N5 109(3) . .
C14 C15 N5 129(3) . .
C10 C15 H15 90.0 . .
C14 C15 H15 90.0 . .
N5 C15 H15 90.0 . .
C21 C16 N6 119.2(19) . .
C21 C16 C17 112(3) . .
N6 C16 C17 124(3) . .
C21 C16 H16 97.6 . .
N6 C16 H16 97.6 . .
C17 C16 H16 97.6 . .
C18 C17 C16 110(3) . .
C18 C17 H17A 109.7 . .
C16 C17 H17A 109.7 . .
C18 C17 H17B 109.7 . .
C16 C17 H17B 109.7 . .
H17A C17 H17B 108.2 . .
C19 C18 C17 124(4) . .
C19 C18 H18A 106.4 . .
C17 C18 H18A 106.4 . .
C19 C18 H18B 106.4 . .
C17 C18 H18B 106.4 . .
H18A C18 H18B 106.5 . .
C20 C19 C18 106(4) . .
C20 C19 H19A 110.5 . .
C18 C19 H19A 110.5 . .
C20 C19 H19B 110.5 . .
C18 C19 H19B 110.5 . .
H19A C19 H19B 108.7 . .
C19 C20 C21 116(4) . .
C19 C20 H20A 108.3 . .
C21 C20 H20A 108.3 . .
C19 C20 H20B 108.3 . .
C21 C20 H20B 108.3 . .
H20A C20 H20B 107.4 . .
C16 C21 C20 121(3) . .
C16 C21 N7 90(3) . .
C20 C21 N7 109(3) . .
C16 C21 H21 111.4 . .
C20 C21 H21 111.4 . .
N7 C21 H21 111.4 . .
C22 C22 C23 110.7(6) 8 .
C22 C22 N8 110(2) 8 .
C23 C22 N8 95(5) . .
C22 C22 H22 113.4 8 .
C23 C22 H22 113.4 . .
N8 C22 H22 113.4 . .
C24 C23 C22 102(5) . .
C24 C23 H23A 111.4 . .
C22 C23 H23A 111.4 . .
C24 C23 H23B 111.4 . .
C22 C23 H23B 111.4 . .
H23A C23 H23B 109.2 . .
C24 C24 C23 110.9(6) 8 .
C24 C24 H24A 109.5 8 .
C23 C24 H24A 109.5 . .
C24 C24 H24B 109.5 8 .
C23 C24 H24B 109.5 . .
H24A C24 H24B 108.0 . .

loop_
_geom_bond_atom_site_label_1
_geom_bond_atom_site_label_2
_geom_bond_distance
_geom_bond_site_symmetry_2
In1 Te2 2.746(2) .
In1 Te1 2.749(2) .
In1 Te3 2.8025(18) .
In1 Te4 2.8482(19) .
In2 N7 2.30(3) .
In2 N6 2.55(3) .
In2 Te5 2.740(2) .
In2 Te2 2.749(2) 4_655
In2 Te4 2.939(2) .
In3 Te7 2.719(2) .
In3 Te6 2.769(2) .
In3 Te3 2.7856(19) .
In3 Te4 2.8328(19) .
In4 Te5 2.745(2) .
In4 Te6 2.772(2) .
In4 Te9 2.809(2) .
In4 Te8 2.845(2) .
In5 N5 2.19(3) .
In5 Te7 2.701(2) .
In5 Te7 2.701(2) 8
In5 Te8 2.926(4) .
Mn1 N1 2.24(2) 4_755
Mn1 N1 2.24(2) .
Mn1 N3 2.27(2) 4_755
Mn1 N3 2.27(2) .
Mn1 N2 2.298(19) 4_755
Mn1 N2 2.298(19) .
Te1 In1 2.749(2) 4_655
Te2 In2 2.749(2) 4_655
Te8 In4 2.845(2) 8
Te9 In4 2.809(2) 8
N1 C1 1.462(18) .
N2 C6 1.55(3) .
N3 C7 1.44(3) .
N4 C10 1.44(5) .
N5 C15 1.50(4) .
N6 C16 1.54(4) .
N7 C21 1.56(4) .
N8 C22 1.69(8) .
C1 C6 1.37(3) .
C1 C2 1.60(4) .
C1 H1 0.9900 .
C2 C3 1.452(19) .
C2 H2A 0.9800 .
C2 H2B 0.9800 .
C3 C4 1.28(4) .
C3 H3A 0.9800 .
C3 H3B 0.9800 .
C4 C5 1.54(4) .
C4 H4A 0.9800 .
C4 H4B 0.9800 .
C5 C6 1.31(3) .
C5 H5A 0.9800 .
C5 H5B 0.9800 .
C7 C7 1.46(6) 4_755
C7 C8 1.61(4) .
C7 H7 0.9900 .
C8 C9 1.55(4) .
C8 H8A 0.9800 .
C8 H8B 0.9800 .
C9 C9 1.485(19) 4_755
C9 H9A 0.9800 .
C9 H9B 0.9800 .
C10 C15 1.36(5) .
C10 C11 1.59(6) .
C10 H10 0.9900 .
C11 C12 1.51(6) .
C11 H11A 0.9800 .
C11 H11B 0.9800 .
C12 C13 1.32(6) .
C12 H12A 0.9800 .
C12 H12B 0.9800 .
C13 C14 1.35(5) .
C13 H13A 0.9800 .
C13 H13B 0.9800 .
C14 C15 1.37(4) .
C14 H14A 0.9800 .
C14 H14B 0.9800 .
C15 H15 0.9900 .
C16 C21 1.49(4) .
C16 C17 1.62(4) .
C16 H16 0.9900 .
C17 C18 1.48(5) .
C17 H17A 0.9800 .
C17 H17B 0.9800 .
C18 C19 1.473(19) .
C18 H18A 0.9800 .
C18 H18B 0.9800 .
C19 C20 1.459(19) .
C19 H19A 0.9800 .
C19 H19B 0.9800 .
C20 C21 1.540(19) .
C20 H20A 0.9800 .
C20 H20B 0.9800 .
C21 H21 0.9900 .
C22 C22 1.50(2) 8
C22 C23 1.52(2) .
C22 H22 0.9900 .
C23 C24 1.52(2) .
C23 H23A 0.9800 .
C23 H23B 0.9800 .
C24 C24 1.49(2) 8
C24 H24A 0.9800 .
C24 H24B 0.9800 .

loop_
_geom_torsion_atom_site_label_1
_geom_torsion_atom_site_label_2
_geom_torsion_atom_site_label_3
_geom_torsion_atom_site_label_4
_geom_torsion
_geom_torsion_site_symmetry_1
_geom_torsion_site_symmetry_4
Te2 In1 Te1 In1 -91.41(6) . 4_655
Te3 In1 Te1 In1 144.74(8) . 4_655
Te4 In1 Te1 In1 36.15(4) . 4_655
Te1 In1 Te2 In2 45.76(9) . 4_655
Te3 In1 Te2 In2 172.86(7) . 4_655
Te4 In1 Te2 In2 -80.89(8) . 4_655
Te7 In3 Te3 In1 -95.90(8) . .
Te6 In3 Te3 In1 135.68(8) . .
Te4 In3 Te3 In1 16.53(6) . .
Te2 In1 Te3 In3 100.28(7) . .
Te1 In1 Te3 In3 -133.18(6) . .
Te4 In1 Te3 In3 -16.40(6) . .
Te7 In3 Te4 In1 98.28(7) . .
Te6 In3 Te4 In1 -137.29(7) . .
Te3 In3 Te4 In1 -16.33(6) . .
Te7 In3 Te4 In2 -161.94(7) . .
Te6 In3 Te4 In2 -37.51(8) . .
Te3 In3 Te4 In2 83.45(7) . .
Te2 In1 Te4 In3 -96.79(7) . .
Te1 In1 Te4 In3 135.41(6) . .
Te3 In1 Te4 In3 16.20(6) . .
Te2 In1 Te4 In2 162.27(6) . .
Te1 In1 Te4 In2 34.46(7) . .
Te3 In1 Te4 In2 -84.74(6) . .
N7 In2 Te4 In3 -31.9(7) . .
N6 In2 Te4 In3 -59.5(17) . .
Te5 In2 Te4 In3 77.47(9) . .
Te2 In2 Te4 In3 -163.80(7) 4_655 .
N7 In2 Te4 In1 49.5(7) . .
N6 In2 Te4 In1 21.9(17) . .
Te5 In2 Te4 In1 158.90(8) . .
Te2 In2 Te4 In1 -82.38(8) 4_655 .
N7 In2 Te5 In4 62.3(7) . .
N6 In2 Te5 In4 133.8(7) . .
Te2 In2 Te5 In4 -141.32(9) 4_655 .
Te4 In2 Te5 In4 -30.87(10) . .
Te6 In4 Te5 In2 -52.26(10) . .
Te9 In4 Te5 In2 -174.97(8) . .
Te8 In4 Te5 In2 76.61(10) . .
Te7 In3 Te6 In4 89.96(8) . .
Te3 In3 Te6 In4 -142.63(7) . .
Te4 In3 Te6 In4 -31.81(8) . .
Te5 In4 Te6 In3 89.93(8) . .
Te9 In4 Te6 In3 -145.05(7) . .
Te8 In4 Te6 In3 -39.20(8) . .
N5 In5 Te7 In3 61.7(8) . .
Te7 In5 Te7 In3 -157.42(9) 8 .
Te8 In5 Te7 In3 -38.66(11) . .
Te6 In3 Te7 In5 -45.03(11) . .
Te3 In3 Te7 In5 -174.65(9) . .
Te4 In3 Te7 In5 79.29(10) . .
Te5 In4 Te8 In4 104.72(7) . 8
Te6 In4 Te8 In4 -127.20(6) . 8
Te9 In4 Te8 In4 -13.64(9) . 8
Te5 In4 Te8 In5 -155.86(7) . .
Te6 In4 Te8 In5 -27.78(8) . .
Te9 In4 Te8 In5 85.78(8) . .
N5 In5 Te8 In4 41.53(4) . 8
Te7 In5 Te8 In4 160.69(8) . 8
Te7 In5 Te8 In4 -77.64(10) 8 8
N5 In5 Te8 In4 -41.53(4) . .
Te7 In5 Te8 In4 77.64(10) . .
Te7 In5 Te8 In4 -160.69(8) 8 .
Te5 In4 Te9 In4 -105.09(8) . 8
Te6 In4 Te9 In4 130.73(6) . 8
Te8 In4 Te9 In4 13.77(9) . 8
N1 Mn1 N1 C1 -96(2) 4_755 .
N3 Mn1 N1 C1 39(4) 4_755 .
N3 Mn1 N1 C1 98(2) . .
N2 Mn1 N1 C1 -177(2) 4_755 .
N2 Mn1 N1 C1 2(2) . .
N1 Mn1 N2 C6 98.0(19) 4_755 .
N1 Mn1 N2 C6 -0.8(19) . .
N3 Mn1 N2 C6 -168(2) 4_755 .
N3 Mn1 N2 C6 -94(2) . .
N2 Mn1 N2 C6 48.7(19) 4_755 .
N1 Mn1 N3 C7 46(3) 4_755 .
N1 Mn1 N3 C7 -178.1(17) . .
N3 Mn1 N3 C7 -16.9(13) 4_755 .
N2 Mn1 N3 C7 81.7(18) 4_755 .
N2 Mn1 N3 C7 -99.2(18) . .
Te7 In5 N5 C15 69.5(4) . .
Te7 In5 N5 C15 -69.5(4) 8 .
Te8 In5 N5 C15 180.0 . .
N7 In2 N6 C16 -11.7(16) . .
Te5 In2 N6 C16 -121.2(16) . .
Te2 In2 N6 C16 125.2(17) 4_655 .
Te4 In2 N6 C16 17(3) . .
N6 In2 N7 C21 -25(2) . .
Te5 In2 N7 C21 60(2) . .
Te2 In2 N7 C21 -90(2) 4_655 .
Te4 In2 N7 C21 165(2) . .
Mn1 N1 C1 C6 -4(5) . .
Mn1 N1 C1 C2 180(2) . .
C6 C1 C2 C3 -15(5) . .
N1 C1 C2 C3 161(3) . .
C1 C2 C3 C4 32(6) . .
C2 C3 C4 C5 -31(7) . .
C3 C4 C5 C6 13(6) . .
C4 C5 C6 C1 0(6) . .
C4 C5 C6 N2 -177(3) . .
N1 C1 C6 C5 -174(3) . .
C2 C1 C6 C5 3(6) . .
N1 C1 C6 N2 3(5) . .
C2 C1 C6 N2 179(3) . .
Mn1 N2 C6 C5 176(3) . .
Mn1 N2 C6 C1 -1(4) . .
Mn1 N3 C7 C7 48(3) . 4_755
Mn1 N3 C7 C8 177.7(18) . .
N3 C7 C8 C9 -165(2) . .
C7 C7 C8 C9 -43(4) 4_755 .
C7 C8 C9 C9 42(4) . 4_755
C15 C10 C11 C12 0.0 . .
N4 C10 C11 C12 180.0 . .
C10 C11 C12 C13 0.0 . .
C11 C12 C13 C14 0.0 . .
C12 C13 C14 C15 0.0 . .
N4 C10 C15 C14 180.0 . .
C11 C10 C15 C14 0.0 . .
N4 C10 C15 N5 0.0 . .
C11 C10 C15 N5 180.0 . .
C13 C14 C15 C10 0.0 . .
C13 C14 C15 N5 180.0 . .
In5 N5 C15 C10 0.0 . .
In5 N5 C15 C14 180.0 . .
In2 N6 C16 C21 57(3) . .
In2 N6 C16 C17 -96(3) . .
C21 C16 C17 C18 32(4) . .
N6 C16 C17 C18 -174(3) . .
C16 C17 C18 C19 -50(6) . .
C17 C18 C19 C20 57(6) . .
C18 C19 C20 C21 -47(5) . .
N6 C16 C21 C20 173(3) . .
C17 C16 C21 C20 -31(4) . .
N6 C16 C21 N7 -74(3) . .
C17 C16 C21 N7 82(3) . .
C19 C20 C21 C16 42(5) . .
C19 C20 C21 N7 -60(5) . .
In2 N7 C21 C16 54(3) . .
In2 N7 C21 C20 177(2) . .
C22 C22 C23 C24 62(3) 8 .
N8 C22 C23 C24 175(3) . .
C22 C23 C24 C24 -62(3) . 8
